data_4133108
loop_
_publ_author_name
'Yonezawa, Hirotaka'
'Tashiro, Shohei'
'Shiraogawa, Takafumi'
'Ehara, Masahiro'
'Shimada, Rintaro'
'Ozawa, Takeaki'
'Shionoya, Mitsuhiko'

_publ_section_title
;
 Preferential Photoreaction in a Porous Crystal, Metal-Macrocycle
 Framework: Pd<sup>II</sup>-Mediated Olefin Migration over [2+2]
 Cycloaddition.
;
_journal_issue 48
_journal_name_full 'Journal of the American Chemical Society'
_journal_page_first 16610
_journal_page_last 16614
_journal_paper_doi 10.1021/jacs.8b08534
_journal_volume 140
_journal_year 2018
_chemical_formula_moiety 'C14 H15 N O'
_chemical_formula_sum 'C14 H15 N O'
_chemical_formula_weight 213.27
_space_group_crystal_system monoclinic
_space_group_IT_number 14
_space_group_name_Hall '-P 2ybc'
_space_group_name_H-M_alt 'P 1 21/c 1'
_atom_sites_solution_hydrogens difmap
_audit_creation_method SHELXL-2017/1
_cell_angle_alpha 90
_cell_angle_beta 98.185(4)
_cell_angle_gamma 90
_cell_formula_units_Z 4
_cell_length_a 7.9169(3)
_cell_length_b 19.4290(9)
_cell_length_c 7.3475(3)
_cell_measurement_reflns_used 3851
_cell_measurement_temperature 93(2)
_cell_measurement_theta_max 29.90
_cell_measurement_theta_min 2.59
_cell_volume 1118.66(8)
_computing_cell_refinement 'CrysAlisPro 1.171.39.20a (Rigaku OD, 2015)'
_computing_data_collection 'CrysAlisPro 1.171.39.20a (Rigaku OD, 2015)'
_computing_data_reduction 'CrysAlisPro 1.171.39.20a (Rigaku OD, 2015)'
_computing_molecular_graphics 'CrystalStructure 4.2.2'
_computing_publication_material 'CrystalStructure 4.2.2 (Rigaku, 2016)'
_computing_structure_refinement 'SHELXL Version 2017/1 (Sheldrick, 2008)'
_computing_structure_solution 'SHELXS Version 2013/1 (Sheldrick, 2008)'
_diffrn_ambient_temperature 93(2)
_diffrn_detector_area_resol_mean 5.811
_diffrn_measured_fraction_theta_full 1.000
_diffrn_measured_fraction_theta_max 0.998
_diffrn_measurement_device_type 'Rigaku XtaLAB P200'
_diffrn_measurement_method \w
_diffrn_radiation_type MoK\a
_diffrn_radiation_wavelength 0.71073
_diffrn_reflns_av_R_equivalents 0.0271
_diffrn_reflns_av_unetI/netI 0.0206
_diffrn_reflns_Laue_measured_fraction_full 1.000
_diffrn_reflns_Laue_measured_fraction_max 0.998
_diffrn_reflns_limit_h_max 10
_diffrn_reflns_limit_h_min -10
_diffrn_reflns_limit_k_max 25
_diffrn_reflns_limit_k_min -25
_diffrn_reflns_limit_l_max 9
_diffrn_reflns_limit_l_min -9
_diffrn_reflns_number 12818
_diffrn_reflns_point_group_measured_fraction_full 1.000
_diffrn_reflns_point_group_measured_fraction_max 0.998
_diffrn_reflns_theta_full 25.242
_diffrn_reflns_theta_max 27.497
_diffrn_reflns_theta_min 2.599
_exptl_absorpt_coefficient_mu 0.080
_exptl_absorpt_correction_T_max 1.000
_exptl_absorpt_correction_T_min 0.887
_exptl_absorpt_correction_type multi-scan
_exptl_absorpt_process_details
;
CrysAlisPro 1.171.39.20a (Rigaku Oxford Diffraction, 2015)
Empirical absorption correction using spherical harmonics,
 implemented in SCALE3 ABSPACK scaling algorithm.
;
_exptl_crystal_colour colorless
_exptl_crystal_density_diffrn 1.266
_exptl_crystal_description platelet
_exptl_crystal_F_000 456
_exptl_crystal_size_max 0.30
_exptl_crystal_size_mid 0.30
_exptl_crystal_size_min 0.11
_refine_diff_density_max 0.326
_refine_diff_density_min -0.207
_refine_diff_density_rms 0.042
_refine_ls_extinction_method none
_refine_ls_goodness_of_fit_ref 1.078
_refine_ls_hydrogen_treatment refall
_refine_ls_matrix_type full
_refine_ls_number_parameters 205
_refine_ls_number_reflns 2558
_refine_ls_number_restraints 0
_refine_ls_restrained_S_all 1.078
_refine_ls_R_factor_all 0.0420
_refine_ls_R_factor_gt 0.0367
_refine_ls_shift/su_max 0.001
_refine_ls_shift/su_mean 0.000
_refine_ls_structure_factor_coef Fsqd
_refine_ls_weighting_details 'w=1/[\s^2^(Fo^2^)+(0.0518P)^2^+0.3137P] where P=(Fo^2^+2Fc^2^)/3'
_refine_ls_weighting_scheme calc
_refine_ls_wR_factor_gt 0.0964
_refine_ls_wR_factor_ref 0.0993
_reflns_Friedel_coverage 0.000
_reflns_number_gt 2245
_reflns_number_total 2558
_reflns_threshold_expression 'I > 2\s(I)'
_cod_data_source_file ja8b08534_si_003.cif
_cod_data_source_block 4-(4-pentenyl)quinolin-2(1H)-one
_cod_original_sg_symbol_H-M 'P 21/c'
_cod_database_code 4133108
_shelx_shelxl_version_number 2017/1
_shelx_space_group_comment
;
The symmetry employed for this shelxl refinement is uniquely defined
by the following loop, which should always be used as a source of
symmetry information in preference to the above space-group names.
They are only intended as comments.
;

loop_
_space_group_symop_operation_xyz
'x, y, z'
'-x, y+1/2, -z+1/2'
'-x, -y, -z'
'x, -y-1/2, z-1/2'

loop_
_atom_site_label
_atom_site_type_symbol
_atom_site_fract_x
_atom_site_fract_y
_atom_site_fract_z
_atom_site_U_iso_or_equiv
_atom_site_adp_type
_atom_site_occupancy
_atom_site_site_symmetry_order
_atom_site_calc_flag
O1 O 0.13536(10) 0.57562(4) 0.53096(10) 0.01683(19) Uani 1 1 d
N1 N 0.20124(11) 0.46449(4) 0.60350(12) 0.01319(19) Uani 1 1 d
C1 C 0.24249(13) 0.53267(5) 0.60182(13) 0.0128(2) Uani 1 1 d
C2 C 0.41374(13) 0.55072(5) 0.68629(13) 0.0131(2) Uani 1 1 d
C3 C 0.52913(12) 0.50296(5) 0.75936(13) 0.0117(2) Uani 1 1 d
C4 C 0.48042(13) 0.43072(5) 0.75298(13) 0.0122(2) Uani 1 1 d
C5 C 0.59053(13) 0.37704(5) 0.82286(14) 0.0150(2) Uani 1 1 d
C6 C 0.53621(14) 0.30945(5) 0.81435(15) 0.0177(2) Uani 1 1 d
C7 C 0.36956(14) 0.29326(5) 0.73386(15) 0.0175(2) Uani 1 1 d
C8 C 0.25843(13) 0.34453(5) 0.66345(14) 0.0150(2) Uani 1 1 d
C9 C 0.31347(13) 0.41326(5) 0.67338(13) 0.0121(2) Uani 1 1 d
C10 C 0.70757(13) 0.52163(5) 0.84653(14) 0.0129(2) Uani 1 1 d
C11 C 0.75287(13) 0.59791(5) 0.85030(14) 0.0132(2) Uani 1 1 d
C12 C 0.94013(13) 0.60911(5) 0.93347(14) 0.0148(2) Uani 1 1 d
C13 C 0.98856(13) 0.68389(5) 0.94588(14) 0.0158(2) Uani 1 1 d
C14 C 1.09741(14) 0.71344(6) 0.84951(17) 0.0207(2) Uani 1 1 d
H1 H 0.093(2) 0.4519(8) 0.553(2) 0.027(4) Uiso 1 1 d
H2 H 0.4419(17) 0.5996(7) 0.6872(18) 0.017(3) Uiso 1 1 d
H5 H 0.7067(19) 0.3884(7) 0.8828(19) 0.021(3) Uiso 1 1 d
H6 H 0.6108(19) 0.2735(8) 0.862(2) 0.025(4) Uiso 1 1 d
H7 H 0.3357(18) 0.2441(8) 0.7284(18) 0.023(3) Uiso 1 1 d
H8 H 0.1399(18) 0.3341(7) 0.6047(18) 0.019(3) Uiso 1 1 d
H10A H 0.7882(18) 0.4956(7) 0.7791(18) 0.018(3) Uiso 1 1 d
H10B H 0.7241(17) 0.5041(7) 0.9725(18) 0.015(3) Uiso 1 1 d
H11A H 0.7337(17) 0.6163(7) 0.7215(18) 0.018(3) Uiso 1 1 d
H11B H 0.6771(18) 0.6244(7) 0.9232(18) 0.017(3) Uiso 1 1 d
H12A H 1.0162(19) 0.5841(7) 0.8578(18) 0.019(3) Uiso 1 1 d
H12B H 0.9592(18) 0.5885(7) 1.0603(19) 0.019(3) Uiso 1 1 d
H13 H 0.9346(18) 0.7109(7) 1.0327(19) 0.019(3) Uiso 1 1 d
H14A H 1.1542(19) 0.6868(8) 0.763(2) 0.026(4) Uiso 1 1 d
H14B H 1.1247(19) 0.7634(8) 0.8659(19) 0.024(3) Uiso 1 1 d

loop_
_atom_site_aniso_label
_atom_site_aniso_U_11
_atom_site_aniso_U_22
_atom_site_aniso_U_33
_atom_site_aniso_U_23
_atom_site_aniso_U_13
_atom_site_aniso_U_12
O1 0.0135(4) 0.0142(4) 0.0214(4) 0.0010(3) -0.0021(3) 0.0021(3)
N1 0.0103(4) 0.0132(4) 0.0152(4) -0.0003(3) -0.0011(3) -0.0007(3)
C1 0.0137(5) 0.0126(5) 0.0121(4) -0.0003(3) 0.0019(4) 0.0008(4)
C2 0.0134(5) 0.0118(5) 0.0140(5) -0.0008(4) 0.0014(4) -0.0009(4)
C3 0.0115(5) 0.0132(5) 0.0106(4) -0.0011(3) 0.0025(4) -0.0008(3)
C4 0.0117(5) 0.0132(5) 0.0116(4) -0.0007(3) 0.0017(3) -0.0004(3)
C5 0.0120(5) 0.0151(5) 0.0175(5) -0.0002(4) 0.0007(4) 0.0007(4)
C6 0.0161(5) 0.0134(5) 0.0231(5) 0.0013(4) 0.0012(4) 0.0032(4)
C7 0.0185(5) 0.0115(5) 0.0220(5) -0.0011(4) 0.0014(4) -0.0012(4)
C8 0.0135(5) 0.0149(5) 0.0162(5) -0.0009(4) 0.0004(4) -0.0015(4)
C9 0.0124(5) 0.0126(5) 0.0111(4) -0.0001(3) 0.0016(4) 0.0010(4)
C10 0.0113(5) 0.0125(5) 0.0143(5) 0.0005(4) 0.0005(4) 0.0000(4)
C11 0.0117(5) 0.0127(5) 0.0149(5) 0.0004(4) 0.0003(4) -0.0010(4)
C12 0.0110(5) 0.0144(5) 0.0184(5) 0.0008(4) 0.0001(4) -0.0007(4)
C13 0.0127(5) 0.0158(5) 0.0176(5) -0.0002(4) -0.0025(4) 0.0000(4)
C14 0.0162(5) 0.0187(5) 0.0263(6) 0.0039(4) -0.0001(4) -0.0014(4)

loop_
_atom_type_symbol
_atom_type_description
_atom_type_scat_dispersion_real
_atom_type_scat_dispersion_imag
_atom_type_scat_source
C C 0.0033 0.0016 'International Tables Vol C Tables 4.2.6.8 and 6.1.1.4'
H H 0.0000 0.0000 'International Tables Vol C Tables 4.2.6.8 and 6.1.1.4'
N N 0.0061 0.0033 'International Tables Vol C Tables 4.2.6.8 and 6.1.1.4'
O O 0.0106 0.0060 'International Tables Vol C Tables 4.2.6.8 and 6.1.1.4'

loop_
_geom_angle_atom_site_label_1
_geom_angle_atom_site_label_2
_geom_angle_atom_site_label_3
_geom_angle
C1 N1 C9 124.05(9)
C1 N1 H1 117.9(9)
C9 N1 H1 118.1(9)
O1 C1 N1 120.20(9)
O1 C1 C2 123.66(9)
N1 C1 C2 116.15(9)
C3 C2 C1 122.61(9)
C3 C2 H2 121.5(8)
C1 C2 H2 115.9(8)
C2 C3 C4 119.10(9)
C2 C3 C10 122.66(9)
C4 C3 C10 118.24(9)
C5 C4 C9 117.93(9)
C5 C4 C3 123.74(9)
C9 C4 C3 118.33(9)
C6 C5 C4 121.02(10)
C6 C5 H5 119.9(8)
C4 C5 H5 119.0(8)
C5 C6 C7 120.05(10)
C5 C6 H6 120.6(9)
C7 C6 H6 119.3(9)
C8 C7 C6 120.50(10)
C8 C7 H7 121.7(8)
C6 C7 H7 117.8(8)
C7 C8 C9 119.39(9)
C7 C8 H8 121.8(8)
C9 C8 H8 118.8(8)
N1 C9 C8 119.15(9)
N1 C9 C4 119.72(9)
C8 C9 C4 121.12(9)
C3 C10 C11 116.41(8)
C3 C10 H10A 107.0(8)
C11 C10 H10A 109.7(8)
C3 C10 H10B 108.0(8)
C11 C10 H10B 108.8(8)
H10A C10 H10B 106.5(11)
C10 C11 C12 110.86(8)
C10 C11 H11A 109.0(8)
C12 C11 H11A 109.4(8)
C10 C11 H11B 110.6(8)
C12 C11 H11B 109.4(8)
H11A C11 H11B 107.4(11)
C13 C12 C11 112.62(8)
C13 C12 H12A 109.5(8)
C11 C12 H12A 109.5(8)
C13 C12 H12B 109.0(8)
C11 C12 H12B 108.7(8)
H12A C12 H12B 107.4(11)
C14 C13 C12 124.60(10)
C14 C13 H13 119.9(8)
C12 C13 H13 115.5(8)
C13 C14 H14A 120.8(9)
C13 C14 H14B 120.3(8)
H14A C14 H14B 118.9(12)

loop_
_geom_bond_atom_site_label_1
_geom_bond_atom_site_label_2
_geom_bond_distance
O1 C1 1.2494(12)
N1 C1 1.3648(13)
N1 C9 1.3835(13)
N1 H1 0.913(16)
C1 C2 1.4515(14)
C2 C3 1.3579(14)
C2 H2 0.976(14)
C3 C4 1.4544(14)
C3 C10 1.5100(13)
C4 C5 1.4086(14)
C4 C9 1.4086(14)
C5 C6 1.3805(15)
C5 H5 0.987(15)
C6 C7 1.4025(15)
C6 H6 0.950(15)
C7 C8 1.3799(15)
C7 H7 0.991(15)
C8 C9 1.4033(14)
C8 H8 0.996(14)
C10 C11 1.5242(14)
C10 H10A 1.000(14)
C10 H10B 0.978(13)
C11 C12 1.5364(14)
C11 H11A 1.003(13)
C11 H11B 1.001(14)
C12 C13 1.5021(14)
C12 H12A 1.002(14)
C12 H12B 1.006(14)
C13 C14 1.3219(16)
C13 H13 0.970(14)
C14 H14A 0.976(15)
C14 H14B 0.997(15)

loop_
_geom_torsion_atom_site_label_1
_geom_torsion_atom_site_label_2
_geom_torsion_atom_site_label_3
_geom_torsion_atom_site_label_4
_geom_torsion
C9 N1 C1 O1 177.77(9)
C9 N1 C1 C2 -2.48(14)
O1 C1 C2 C3 -178.71(9)
N1 C1 C2 C3 1.55(14)
C1 C2 C3 C4 0.14(15)
C1 C2 C3 C10 179.73(9)
C2 C3 C4 C5 179.32(9)
C10 C3 C4 C5 -0.28(15)
C2 C3 C4 C9 -1.02(14)
C10 C3 C4 C9 179.37(9)
C9 C4 C5 C6 -0.30(15)
C3 C4 C5 C6 179.35(10)
C4 C5 C6 C7 0.54(16)
C5 C6 C7 C8 -0.31(17)
C6 C7 C8 C9 -0.14(16)
C1 N1 C9 C8 -178.31(9)
C1 N1 C9 C4 1.67(15)
C7 C8 C9 N1 -179.64(9)
C7 C8 C9 C4 0.38(15)
C5 C4 C9 N1 179.87(9)
C3 C4 C9 N1 0.19(14)
C5 C4 C9 C8 -0.16(15)
C3 C4 C9 C8 -179.83(9)
C2 C3 C10 C11 0.47(14)
C4 C3 C10 C11 -179.94(8)
C3 C10 C11 C12 -177.10(8)
C10 C11 C12 C13 -178.00(8)
C11 C12 C13 C14 -112.90(12)
